data_4020712
loop_
_publ_author_name
'Alexandre C\^ot\'e'
'Andr\'e B. Charette'

_publ_section_title
;
 Multicomponent One-Pot Procedure for the Synthesis
 of Free \a-Chiral Amines from Aldehydes
;
_journal_name_full 'Journal of Organic Chemistry'
_journal_page_first 10864
_journal_page_last 10867
_journal_paper_doi 10.1021/jo0516483
_journal_volume 70
_journal_year 2005
_chemical_absolute_configuration rmad
_chemical_formula_moiety 'C36 H56 Cu O2 P4, C F3 O3 S'
_chemical_formula_sum 'C37 H56 Cu F3 O5 P4 S'
_chemical_formula_weight 857.30
_space_group_IT_number 19
_space_group_name_Hall 'P 2ac 2ab'
_space_group_name_H-M_alt 'P 21 21 21'
_symmetry_cell_setting orthorhombic
_symmetry_space_group_name_Hall 'P 2ac 2ab'
_symmetry_space_group_name_H-M 'P 21 21 21'
_cell_angle_alpha 90.00
_cell_angle_beta 90.00
_cell_angle_gamma 90.00
_cell_formula_units_Z 4
_cell_length_a 13.0799(11)
_cell_length_b 13.5478(10)
_cell_length_c 23.1224(19)
_cell_measurement_temperature 100(2)
_cell_volume 4097.4(6)
_diffrn_ambient_temperature 100(2)
_exptl_crystal_density_diffrn 1.390
_cod_depositor_comments
;
The following automatic conversions were performed:
'_symmetry_cell_setting' value 'Orthorhombic' changed to 'orthorhombic'
according to '/home/saulius/struct/CIF-dictionaries/cif_core.dic'
dictionary named 'cif_core.dic' version 2.4.1 from
2010-06-29.

'_geom_bond_publ_flag' value 'Y' changed to 'y' according to
'/home/saulius/struct/CIF-dictionaries/cif_core.dic' dictionary named
'cif_core.dic' version 2.4.1 from 2010-06-29 (57 times).

Automatic conversion script
Id: cif_fix_enum 1527 2010-12-29 10:47:43Z saulius 
;
_cod_database_code 4020712

loop_
_symmetry_equiv_pos_as_xyz
'x, y, z'
'-x+1/2, -y, z+1/2'
'-x, y+1/2, -z+1/2'
'x+1/2, -y+1/2, -z'

loop_
_atom_site_label
_atom_site_type_symbol
_atom_site_fract_x
_atom_site_fract_y
_atom_site_fract_z
_atom_site_U_iso_or_equiv
_atom_site_adp_type
_atom_site_occupancy
_atom_site_symmetry_multiplicity
_atom_site_calc_flag
_atom_site_refinement_flags
_atom_site_disorder_assembly
_atom_site_disorder_group
Cu Cu 0.5536(3) 0.7865(3) 0.6139(2) 0.0463(15) Uiso 1 1 d . . .
O11 O 0.6387(15) 0.8214(14) 0.6893(8) 0.048(6) Uiso 1 1 d . . .
P11 P 0.7476(7) 0.8039(7) 0.7003(4) 0.047(3) Uiso 1 1 d . . .
C111 C 0.781(2) 0.813(2) 0.7786(12) 0.037(9) Uiso 1 1 d . . .
H111 H 0.8314 0.7607 0.7892 0.045 Uiso 1 1 calc R . .
C112 C 0.829(2) 0.911(3) 0.7817(14) 0.059(11) Uiso 1 1 d . . .
H11A H 0.8695 0.9168 0.8177 0.071 Uiso 1 1 calc R . .
H11B H 0.7754 0.9630 0.7824 0.071 Uiso 1 1 calc R . .
C113 C 0.900(2) 0.927(3) 0.7276(13) 0.055(10) Uiso 1 1 d . . .
H11C H 0.9253 0.9955 0.7248 0.066 Uiso 1 1 calc R . .
H11D H 0.9592 0.8808 0.7279 0.066 Uiso 1 1 calc R . .
C114 C 0.824(2) 0.902(2) 0.6792(14) 0.055(11) Uiso 1 1 d . . .
H114 H 0.7781 0.9603 0.6758 0.066 Uiso 1 1 calc R . .
C115 C 0.679(3) 0.800(3) 0.8151(18) 0.108(15) Uiso 1 1 d . . .
H11E H 0.6599 0.8627 0.8328 0.162 Uiso 1 1 calc R . .
H11F H 0.6900 0.7503 0.8455 0.162 Uiso 1 1 calc R . .
H11G H 0.6235 0.7774 0.7896 0.162 Uiso 1 1 calc R . .
C116 C 0.882(2) 0.895(2) 0.6208(14) 0.055(10) Uiso 1 1 d . . .
H11H H 0.9357 0.8442 0.6236 0.082 Uiso 1 1 calc R . .
H11I H 0.9139 0.9588 0.6120 0.082 Uiso 1 1 calc R . .
H11J H 0.8343 0.8772 0.5900 0.082 Uiso 1 1 calc R . .
P12 P 0.6136(6) 0.6301(6) 0.6158(4) 0.033(2) Uiso 1 1 d . . .
C121 C 0.594(2) 0.540(2) 0.5568(13) 0.050(10) Uiso 1 1 d . . .
H121 H 0.6600 0.5330 0.5356 0.060 Uiso 1 1 calc R . .
C122 C 0.569(2) 0.444(2) 0.5835(13) 0.044(9) Uiso 1 1 d . . .
H12A H 0.6147 0.3927 0.5671 0.053 Uiso 1 1 calc R . .
H12B H 0.4979 0.4258 0.5739 0.053 Uiso 1 1 calc R . .
C123 C 0.581(3) 0.446(3) 0.6476(14) 0.066(11) Uiso 1 1 d . . .
H12C H 0.6541 0.4375 0.6584 0.080 Uiso 1 1 calc R . .
H12D H 0.5411 0.3922 0.6657 0.080 Uiso 1 1 calc R . .
C124 C 0.541(2) 0.549(2) 0.6676(13) 0.046(9) Uiso 1 1 d . . .
H124 H 0.4653 0.5553 0.6621 0.056 Uiso 1 1 calc R . .
C125 C 0.514(2) 0.576(2) 0.5135(12) 0.036(9) Uiso 1 1 d . . .
H12E H 0.4458 0.5527 0.5255 0.054 Uiso 1 1 calc R . .
H12F H 0.5295 0.5494 0.4751 0.054 Uiso 1 1 calc R . .
H12G H 0.5140 0.6481 0.5120 0.054 Uiso 1 1 calc R . .
C126 C 0.572(2) 0.567(2) 0.7309(12) 0.046(10) Uiso 1 1 d . . .
H12H H 0.6456 0.5539 0.7354 0.069 Uiso 1 1 calc R . .
H12I H 0.5332 0.5238 0.7564 0.069 Uiso 1 1 calc R . .
H12J H 0.5586 0.6364 0.7412 0.069 Uiso 1 1 calc R . .
C11 C 0.799(2) 0.691(2) 0.6716(12) 0.034(8) Uiso 1 1 d . . .
C12 C 0.752(2) 0.618(2) 0.6389(11) 0.027(8) Uiso 1 1 d . . .
C13 C 0.807(2) 0.540(2) 0.6203(12) 0.034(8) Uiso 1 1 d . . .
H13 H 0.7734 0.4951 0.5953 0.041 Uiso 1 1 calc R . .
C14 C 0.908(2) 0.520(2) 0.6339(12) 0.040(9) Uiso 1 1 d . . .
H14 H 0.9420 0.4610 0.6222 0.048 Uiso 1 1 calc R . .
C15 C 0.955(2) 0.596(2) 0.6673(12) 0.039(9) Uiso 1 1 d . . .
H15 H 1.0263 0.5925 0.6760 0.047 Uiso 1 1 calc R . .
C16 C 0.899(2) 0.673(2) 0.6862(13) 0.047(10) Uiso 1 1 d . . .
H16 H 0.9308 0.7180 0.7118 0.057 Uiso 1 1 calc R . .
O21 O 0.6098(14) 0.8785(14) 0.5465(8) 0.043(6) Uiso 1 1 d . . .
P21 P 0.5820(6) 0.9824(6) 0.5394(4) 0.044(3) Uiso 1 1 d . . .
C211 C 0.639(2) 1.034(2) 0.4726(13) 0.045(9) Uiso 1 1 d . . .
H211 H 0.5843 1.0615 0.4471 0.055 Uiso 1 1 calc R . .
C212 C 0.707(3) 1.114(2) 0.4909(14) 0.061(11) Uiso 1 1 d . . .
H21A H 0.7106 1.1653 0.4605 0.074 Uiso 1 1 calc R . .
H21B H 0.7768 1.0878 0.4974 0.074 Uiso 1 1 calc R . .
C213 C 0.666(2) 1.157(2) 0.5456(13) 0.048(10) Uiso 1 1 d . . .
H21C H 0.6003 1.1916 0.5384 0.058 Uiso 1 1 calc R . .
H21D H 0.7148 1.2040 0.5627 0.058 Uiso 1 1 calc R . .
C214 C 0.649(2) 1.066(2) 0.5869(12) 0.037(9) Uiso 1 1 d . . .
H214 H 0.7165 1.0373 0.5975 0.044 Uiso 1 1 calc R . .
C215 C 0.703(3) 0.955(3) 0.4389(16) 0.090(14) Uiso 1 1 d . . .
H21E H 0.7580 0.9308 0.4637 0.135 Uiso 1 1 calc R . .
H21F H 0.7318 0.9851 0.4040 0.135 Uiso 1 1 calc R . .
H21G H 0.6579 0.9003 0.4280 0.135 Uiso 1 1 calc R . .
C216 C 0.589(3) 1.091(3) 0.6425(15) 0.081(13) Uiso 1 1 d . . .
H21H H 0.6266 1.1407 0.6649 0.121 Uiso 1 1 calc R . .
H21I H 0.5802 1.0314 0.6658 0.121 Uiso 1 1 calc R . .
H21J H 0.5214 1.1177 0.6322 0.121 Uiso 1 1 calc R . .
P22 P 0.3947(6) 0.8522(6) 0.6134(4) 0.041(2) Uiso 1 1 d . . .
C221 C 0.309(2) 0.776(2) 0.5733(12) 0.036(8) Uiso 1 1 d . . .
H221 H 0.3195 0.7053 0.5842 0.043 Uiso 1 1 calc R . .
C222 C 0.200(2) 0.810(2) 0.5918(12) 0.040(9) Uiso 1 1 d . . .
H22A H 0.1852 0.8777 0.5777 0.048 Uiso 1 1 calc R . .
H22B H 0.1469 0.7643 0.5775 0.048 Uiso 1 1 calc R . .
C223 C 0.208(2) 0.808(3) 0.6556(13) 0.052(10) Uiso 1 1 d . . .
H22C H 0.2045 0.7381 0.6688 0.062 Uiso 1 1 calc R . .
H22D H 0.1493 0.8434 0.6726 0.062 Uiso 1 1 calc R . .
C224 C 0.309(2) 0.855(3) 0.6777(14) 0.061(11) Uiso 1 1 d . . .
H224 H 0.2977 0.9236 0.6917 0.073 Uiso 1 1 calc R . .
C225 C 0.318(2) 0.789(2) 0.5051(12) 0.046(9) Uiso 1 1 d . . .
H22E H 0.2992 0.8560 0.4943 0.069 Uiso 1 1 calc R . .
H22F H 0.2722 0.7417 0.4860 0.069 Uiso 1 1 calc R . .
H22G H 0.3888 0.7756 0.4930 0.069 Uiso 1 1 calc R . .
C226 C 0.364(2) 0.785(3) 0.7284(14) 0.063(11) Uiso 1 1 d . . .
H22H H 0.3601 0.7157 0.7171 0.095 Uiso 1 1 calc R . .
H22I H 0.3286 0.7949 0.7653 0.095 Uiso 1 1 calc R . .
H22J H 0.4359 0.8046 0.7325 0.095 Uiso 1 1 calc R . .
C21 C 0.456(3) 1.017(2) 0.5440(14) 0.058(10) Uiso 1 1 d . . .
C22 C 0.3762(19) 0.9715(18) 0.5831(10) 0.016(7) Uiso 1 1 d . . .
C23 C 0.293(2) 1.031(2) 0.5902(12) 0.034(9) Uiso 1 1 d . . .
H23 H 0.2480 1.0111 0.6203 0.041 Uiso 1 1 calc R . .
C24 C 0.265(2) 1.109(2) 0.5641(13) 0.048(10) Uiso 1 1 d . . .
H24 H 0.1987 1.1366 0.5705 0.058 Uiso 1 1 calc R . .
C25 C 0.337(2) 1.156(3) 0.5239(14) 0.054(10) Uiso 1 1 d . . .
H25 H 0.3228 1.2169 0.5054 0.065 Uiso 1 1 calc R . .
C26 C 0.425(2) 1.105(2) 0.5152(13) 0.045(10) Uiso 1 1 d . . .
H26 H 0.4705 1.1313 0.4871 0.053 Uiso 1 1 calc R . .
S3 S 0.0125(6) 0.6957(7) 0.8835(4) 0.050(3) Uiso 1 1 d . . .
O31 O 0.0697(16) 0.6526(16) 0.9346(9) 0.063(7) Uiso 1 1 d . . .
O32 O -0.0472(15) 0.6227(15) 0.8511(8) 0.054(6) Uiso 1 1 d . . .
O33 O -0.0373(14) 0.7835(15) 0.8935(8) 0.046(5) Uiso 1 1 d . . .
C3 C 0.111(3) 0.733(3) 0.8403(15) 0.056(10) Uiso 1 1 d . . .
F31 F 0.0728(13) 0.7689(14) 0.7887(8) 0.071(6) Uiso 1 1 d . . .
F32 F 0.1764(12) 0.7972(13) 0.8576(7) 0.053(5) Uiso 1 1 d . . .
F33 F 0.1675(12) 0.6539(13) 0.8179(7) 0.055(5) Uiso 1 1 d . . .

loop_
_geom_bond_atom_site_label_1
_geom_bond_atom_site_label_2
_geom_bond_site_symmetry_1
_geom_bond_site_symmetry_2
_geom_bond_distance
_geom_bond_publ_flag
Cu O11 . . 2.12(2) y
Cu O21 . . 2.13(2) y
Cu P12 . . 2.260(9) y
Cu P22 . . 2.261(9) y
O11 P11 . . 1.467(19) y
P11 C114 . . 1.73(3) y
P11 C11 . . 1.80(3) y
P11 C111 . . 1.87(3) y
C111 C112 . . 1.47(4) y
C111 C115 . . 1.59(4) y
C111 H111 . . 1 ?
C112 C113 . . 1.58(4) y
C112 H11a . . 0.99 ?
C112 H11b . . 0.99 ?
C113 C114 . . 1.53(4) y
C113 H11c . . 0.99 ?
C113 H11d . . 0.99 ?
C114 C116 . . 1.55(4) y
C114 H114 . . 1 ?
C115 H11e . . 0.98 ?
C115 H11f . . 0.98 ?
C115 H11g . . 0.98 ?
C116 H11h . . 0.98 ?
C116 H11i . . 0.98 ?
C116 H11j . . 0.98 ?
P12 C121 . . 1.85(3) y
P12 C124 . . 1.88(3) y
P12 C12 . . 1.89(3) y
C121 C122 . . 1.48(4) y
C121 C125 . . 1.53(4) y
C121 H121 . . 1 ?
C122 C123 . . 1.49(4) y
C122 H12a . . 0.99 ?
C122 H12b . . 0.99 ?
C123 C124 . . 1.57(4) y
C123 H12c . . 0.99 ?
C123 H12d . . 0.99 ?
C124 C126 . . 1.54(4) y
C124 H124 . . 1 ?
C125 H12e . . 0.98 ?
C125 H12f . . 0.98 ?
C125 H12g . . 0.98 ?
C126 H12h . . 0.98 ?
C126 H12i . . 0.98 ?
C126 H12j . . 0.98 ?
C11 C16 . . 1.38(4) y
C11 C12 . . 1.39(4) y
C12 C13 . . 1.34(3) y
C13 C14 . . 1.39(4) y
C13 H13 . . 0.95 ?
C14 C15 . . 1.43(4) y
C14 H14 . . 0.95 ?
C15 C16 . . 1.35(4) y
C15 H15 . . 0.95 ?
C16 H16 . . 0.95 ?
O21 P21 . . 1.464(19) y
P21 C21 . . 1.72(3) y
P21 C214 . . 1.80(3) y
P21 C211 . . 1.86(3) y
C211 C212 . . 1.46(4) y
C211 C215 . . 1.56(4) y
C211 H211 . . 1 ?
C212 C213 . . 1.50(4) y
C212 H21a . . 0.99 ?
C212 H21b . . 0.99 ?
C213 C214 . . 1.57(4) y
C213 H21c . . 0.99 ?
C213 H21d . . 0.99 ?
C214 C216 . . 1.54(4) y
C214 H214 . . 1 ?
C215 H21e . . 0.98 ?
C215 H21f . . 0.98 ?
C215 H21g . . 0.98 ?
C216 H21h . . 0.98 ?
C216 H21i . . 0.98 ?
C216 H21j . . 0.98 ?
P22 C22 . . 1.78(3) y
P22 C221 . . 1.78(3) y
P22 C224 . . 1.86(3) y
C221 C222 . . 1.56(4) y
C221 C225 . . 1.59(3) y
C221 H221 . . 1 ?
C222 C223 . . 1.48(4) y
C222 H22a . . 0.99 ?
C222 H22b . . 0.99 ?
C223 C224 . . 1.55(4) y
C223 H22c . . 0.99 ?
C223 H22d . . 0.99 ?
C224 C226 . . 1.66(4) y
C224 H224 . . 1 ?
C225 H22e . . 0.98 ?
C225 H22f . . 0.98 ?
C225 H22g . . 0.98 ?
C226 H22h . . 0.98 ?
C226 H22i . . 0.98 ?
C226 H22j . . 0.98 ?
C21 C26 . . 1.43(4) y
C21 C22 . . 1.51(4) y
C22 C23 . . 1.37(3) y
C23 C24 . . 1.27(3) y
C23 H23 . . 0.95 ?
C24 C25 . . 1.47(4) y
C24 H24 . . 0.95 ?
C25 C26 . . 1.35(4) y
C25 H25 . . 0.95 ?
C26 H26 . . 0.95 ?
S3 O33 . . 1.38(2) y
S3 O32 . . 1.47(2) y
S3 O31 . . 1.52(2) y
S3 C3 . . 1.71(3) y
C3 F32 . . 1.29(3) y
C3 F31 . . 1.38(3) y
C3 F33 . . 1.40(3) y
